data_4309100
loop_
_publ_author_name
'Yu-Bin Dong'
'Hai-Ying Wang'
'Jian-Ping Ma'
'Da-Zhong Shen'
'Ru-Qi Huang'

_publ_section_title
;
Synthesis and Characterization of New Coordination Polymers Generated from
Bent Bis(Cyanophenyl)oxadiazole Ligands and Ag(I) Salts
;
_journal_name_full 'Inorganic Chemistry'
_journal_page_first 4679
_journal_page_last 4692
_journal_paper_doi 10.1021/ic050218s
_journal_volume 44
_journal_year 2005
_chemical_formula_sum 'C34 H18 Ag2 F6 N8 O9 S2'
_chemical_formula_weight 1076.42
_chemical_name_systematic
; 
 ? 
;
_space_group_IT_number 2
_symmetry_cell_setting triclinic
_symmetry_space_group_name_Hall '-P 1'
_symmetry_space_group_name_H-M 'P -1'
_atom_sites_solution_hydrogens geom
_atom_sites_solution_primary direct
_atom_sites_solution_secondary difmap
_audit_creation_method SHELXL-97
_cell_angle_alpha 65.908(5)
_cell_angle_beta 74.231(5)
_cell_angle_gamma 83.255(5)
_cell_formula_units_Z 2
_cell_length_a 10.713(4)
_cell_length_b 13.449(5)
_cell_length_c 15.423(5)
_cell_measurement_temperature 293(2)
_cell_volume 1952.2(12)
_computing_cell_refinement 'Bruker SMART'
_computing_data_collection 'Bruker SMART'
_computing_data_reduction 'Bruker SAINT'
_computing_molecular_graphics 'Bruker SHELXTL'
_computing_publication_material 'Bruker SHELXTL'
_computing_structure_refinement 'SHELXL-97 (Sheldrick, 1997)'
_computing_structure_solution 'SHELXS-97 (Sheldrick, 1990)'
_diffrn_ambient_temperature 293(2)
_diffrn_measured_fraction_theta_full 0.979
_diffrn_measured_fraction_theta_max 0.979
_diffrn_measurement_device_type 'CCD area detector'
_diffrn_measurement_method 'phi and omega scans'
_diffrn_radiation_monochromator graphite
_diffrn_radiation_source 'fine-focus sealed tube'
_diffrn_radiation_type MoK\a
_diffrn_radiation_wavelength 0.71073
_diffrn_reflns_av_R_equivalents 0.0271
_diffrn_reflns_av_sigmaI/netI 0.0577
_diffrn_reflns_limit_h_max 11
_diffrn_reflns_limit_h_min -12
_diffrn_reflns_limit_k_max 16
_diffrn_reflns_limit_k_min -12
_diffrn_reflns_limit_l_max 18
_diffrn_reflns_limit_l_min -18
_diffrn_reflns_number 10586
_diffrn_reflns_theta_full 25.50
_diffrn_reflns_theta_max 25.50
_diffrn_reflns_theta_min 1.66
_exptl_absorpt_coefficient_mu 1.203
_exptl_absorpt_correction_T_max 0.9313
_exptl_absorpt_correction_T_min 0.6578
_exptl_absorpt_correction_type multi-scan
_exptl_absorpt_process_details sadabs
_exptl_crystal_colour RED
_exptl_crystal_density_diffrn 1.831
_exptl_crystal_density_method 'not measured'
_exptl_crystal_description needle
_exptl_crystal_F_000 1060
_exptl_crystal_size_max 0.38
_exptl_crystal_size_mid 0.08
_exptl_crystal_size_min 0.06
_refine_diff_density_max 0.815
_refine_diff_density_min -0.824
_refine_diff_density_rms 0.099
_refine_ls_extinction_method none
_refine_ls_goodness_of_fit_ref 1.026
_refine_ls_hydrogen_treatment mixed
_refine_ls_matrix_type full
_refine_ls_number_parameters 551
_refine_ls_number_reflns 7113
_refine_ls_number_restraints 3
_refine_ls_restrained_S_all 1.027
_refine_ls_R_factor_all 0.0717
_refine_ls_R_factor_gt 0.0540
_refine_ls_shift/su_max 0.001
_refine_ls_shift/su_mean 0.000
_refine_ls_structure_factor_coef Fsqd
_refine_ls_weighting_details 'calc w=1/[\s^2^(Fo^2^)+(0.0701P)^2^+0.0000P] where P=(Fo^2^+2Fc^2^)/3'
_refine_ls_weighting_scheme calc
_refine_ls_wR_factor_gt 0.1270
_refine_ls_wR_factor_ref 0.1371
_reflns_number_gt 5373
_reflns_number_total 7113
_reflns_threshold_expression >2sigma(I)
_cod_data_source_file ic050218ssi20050210_123644_5.cif
_cod_data_source_block 5-41018dm
_cod_depositor_comments
;
The following automatic conversions were performed:
'_symmetry_cell_setting' value 'Triclinic' changed to 'triclinic'
according to '/home/saulius/struct/CIF-dictionaries/cif_core.dic'
dictionary named 'cif_core.dic' version 2.4.1 from 2010-06-29.

Automatic conversion script
Id: cif_fix_enum 1527 2010-12-29 10:47:43Z saulius 
;
_cod_database_code 4309100

loop_
_symmetry_equiv_pos_as_xyz
'x, y, z'
'-x, -y, -z'

loop_
_atom_site_label
_atom_site_type_symbol
_atom_site_fract_x
_atom_site_fract_y
_atom_site_fract_z
_atom_site_U_iso_or_equiv
_atom_site_adp_type
_atom_site_occupancy
_atom_site_symmetry_multiplicity
_atom_site_calc_flag
_atom_site_refinement_flags
_atom_site_disorder_assembly
_atom_site_disorder_group
Ag1 Ag 0.36544(4) 0.01714(3) 0.30296(3) 0.04908(16) Uani 1 1 d . . .
Ag2 Ag 0.08990(4) 0.02096(3) 0.20853(3) 0.04941(16) Uani 1 1 d . . .
N1 N -0.4262(5) -0.0746(4) 0.2885(4) 0.0693(16) Uani 1 1 d . . .
N2 N 0.2286(4) -0.1273(3) 0.3770(3) 0.0318(9) Uani 1 1 d . . .
N3 N 0.1216(4) -0.1235(3) 0.3404(3) 0.0347(9) Uani 1 1 d . . .
N4 N 0.2507(4) 0.1462(3) 0.1124(3) 0.0342(9) Uani 1 1 d . . .
N5 N 0.3551(4) 0.1488(3) 0.1496(3) 0.0362(10) Uani 1 1 d . . .
N6 N -0.0818(6) 0.0805(5) -0.1098(4) 0.0716(17) Uani 1 1 d . . .
N7 N 0.8960(5) 0.1057(4) 0.1999(4) 0.0591(14) Uani 1 1 d . . .
N8 N 0.5764(5) -0.1173(5) 0.6250(4) 0.0655(15) Uani 1 1 d . . .
C1 C 0.8165(6) 0.1677(5) 0.1833(4) 0.0487(14) Uani 1 1 d . . .
C2 C 0.7134(5) 0.2455(4) 0.1606(4) 0.0390(12) Uani 1 1 d . . .
C3 C 0.7169(5) 0.3490(5) 0.1602(4) 0.0479(14) Uani 1 1 d . . .
H3 H 0.7865 0.3691 0.1746 0.057 Uiso 1 1 calc R . .
C4 C 0.6173(5) 0.4207(4) 0.1385(4) 0.0465(14) Uani 1 1 d . . .
H4 H 0.6192 0.4899 0.1381 0.056 Uiso 1 1 calc R . .
C5 C 0.5127(5) 0.3906(4) 0.1171(4) 0.0405(12) Uani 1 1 d . . .
H5 H 0.4456 0.4398 0.1015 0.049 Uiso 1 1 calc R . .
C6 C 0.5091(4) 0.2872(4) 0.1192(3) 0.0330(11) Uani 1 1 d . . .
C7 C 0.6097(5) 0.2152(4) 0.1406(3) 0.0365(12) Uani 1 1 d . . .
H7 H 0.6074 0.1459 0.1416 0.044 Uiso 1 1 calc R . .
C8 C 0.3976(5) 0.2462(4) 0.1062(3) 0.0331(11) Uani 1 1 d . . .
C9 C 0.2386(5) 0.2442(4) 0.0497(3) 0.0321(11) Uani 1 1 d . . .
C10 C 0.1439(5) 0.2804(4) -0.0086(3) 0.0335(11) Uani 1 1 d . . .
C11 C 0.0966(5) 0.3858(4) -0.0402(4) 0.0415(13) Uani 1 1 d . . .
H11 H 0.1298 0.4379 -0.0274 0.050 Uiso 1 1 calc R . .
C12 C 0.0012(6) 0.4148(5) -0.0903(4) 0.0559(16) Uani 1 1 d . . .
H12 H -0.0291 0.4863 -0.1119 0.067 Uiso 1 1 calc R . .
C13 C -0.0503(6) 0.3372(4) -0.1087(4) 0.0471(14) Uani 1 1 d . . .
H13 H -0.1165 0.3557 -0.1411 0.056 Uiso 1 1 calc R . .
C14 C -0.0017(5) 0.2329(4) -0.0783(4) 0.0398(12) Uani 1 1 d . . .
C15 C 0.0953(5) 0.2037(4) -0.0298(3) 0.0378(12) Uani 1 1 d . . .
H15 H 0.1283 0.1330 -0.0111 0.045 Uiso 1 1 calc R . .
C16 C -0.0501(6) 0.1491(5) -0.0970(4) 0.0497(15) Uani 1 1 d . . .
C17 C -0.3456(6) -0.1370(5) 0.3060(4) 0.0518(15) Uani 1 1 d . . .
C18 C -0.2427(5) -0.2145(4) 0.3267(4) 0.0418(13) Uani 1 1 d . . .
C19 C -0.2479(5) -0.3152(5) 0.3254(4) 0.0519(15) Uani 1 1 d . . .
H19 H -0.3184 -0.3344 0.3113 0.062 Uiso 1 1 calc R . .
C20 C -0.1467(6) -0.3877(5) 0.3454(4) 0.0540(15) Uani 1 1 d . . .
H20 H -0.1491 -0.4563 0.3448 0.065 Uiso 1 1 calc R . .
C21 C -0.0418(5) -0.3591(4) 0.3662(4) 0.0432(13) Uani 1 1 d . . .
H21 H 0.0253 -0.4088 0.3807 0.052 Uiso 1 1 calc R . .
C22 C -0.0370(5) -0.2561(4) 0.3654(3) 0.0336(11) Uani 1 1 d . . .
C23 C -0.1391(5) -0.1842(4) 0.3479(3) 0.0383(12) Uani 1 1 d . . .
H23 H -0.1383 -0.1163 0.3503 0.046 Uiso 1 1 calc R . .
C24 C 0.0757(4) -0.2204(4) 0.3804(3) 0.0306(10) Uani 1 1 d . . .
C25 C 0.2385(5) -0.2267(4) 0.4362(3) 0.0317(11) Uani 1 1 d . . .
C26 C 0.3330(5) -0.2730(4) 0.4955(3) 0.0323(11) Uani 1 1 d . . .
C27 C 0.3870(5) -0.2042(4) 0.5223(3) 0.0364(12) Uani 1 1 d . . .
H27 H 0.3626 -0.1312 0.5036 0.044 Uiso 1 1 calc R . .
C28 C 0.4776(5) -0.2462(4) 0.5771(4) 0.0385(12) Uani 1 1 d . . .
C29 C 0.5334(5) -0.1742(5) 0.6045(4) 0.0453(14) Uani 1 1 d . . .
C30 C 0.5138(6) -0.3559(4) 0.6069(4) 0.0481(14) Uani 1 1 d . . .
H30 H 0.5752 -0.3835 0.6437 0.058 Uiso 1 1 calc R . .
C31 C 0.4563(6) -0.4231(4) 0.5803(4) 0.0498(14) Uani 1 1 d . . .
H31 H 0.4776 -0.4967 0.6005 0.060 Uiso 1 1 calc R . .
C32 C 0.3681(5) -0.3806(4) 0.5243(4) 0.0416(13) Uani 1 1 d . . .
H32 H 0.3315 -0.4257 0.5055 0.050 Uiso 1 1 calc R . .
C44 C 0.1332(6) 0.3363(6) 0.3261(5) 0.0593(16) Uani 1 1 d . . .
C52 C 0.4350(7) 0.8142(6) 0.1280(5) 0.0699(19) Uani 1 1 d . . .
O1 O 0.3275(3) 0.3128(2) 0.0425(2) 0.0337(8) Uani 1 1 d . . .
O2 O 0.1463(3) -0.2913(2) 0.4418(2) 0.0325(7) Uani 1 1 d . . .
O3 O 0.4367(6) 0.6705(5) 0.2944(4) 0.116(2) Uani 1 1 d . . .
O4 O 0.4355(8) 0.6169(5) 0.1614(6) 0.160(3) Uani 1 1 d . . .
O5 O 0.2485(5) 0.6904(4) 0.2378(4) 0.0853(15) Uani 1 1 d . . .
O6 O -0.0794(6) 0.2442(8) 0.3654(6) 0.180(4) Uani 1 1 d . . .
O7 O 0.0529(6) 0.3089(4) 0.1983(3) 0.0853(16) Uani 1 1 d . . .
O8 O 0.1123(6) 0.1510(4) 0.3216(4) 0.1032(19) Uani 1 1 d . . .
O9 O 0.1572(6) 0.0074(5) 0.5392(4) 0.112(2) Uiso 1 1 d D . .
F1 F 0.1479(5) 0.2906(4) 0.4170(3) 0.1131(17) Uani 1 1 d . . .
F2 F 0.2491(5) 0.3508(5) 0.2712(4) 0.134(2) Uani 1 1 d . . .
F3 F 0.0794(7) 0.4275(4) 0.3188(5) 0.160(3) Uani 1 1 d . . .
F4 F 0.4000(6) 0.8419(5) 0.0448(3) 0.133(2) Uani 1 1 d . . .
F5 F 0.3878(5) 0.8911(3) 0.1595(3) 0.0943(14) Uani 1 1 d . . .
F6 F 0.5630(5) 0.8270(5) 0.0994(4) 0.136(2) Uani 1 1 d . . .
S1 S 0.04026(16) 0.25285(15) 0.30190(12) 0.0604(4) Uani 1 1 d . . .
S2 S 0.38664(18) 0.68145(14) 0.21369(13) 0.0657(5) Uani 1 1 d . . .
H1O9 H 0.156(3) 0.036(2) 0.4774(9) 0.000 Uiso 1 1 d D . .
H2O9 H 0.0770(14) 0.012(3) 0.5670(18) 0.000 Uiso 1 1 d D . .

loop_
_atom_site_aniso_label
_atom_site_aniso_U_11
_atom_site_aniso_U_22
_atom_site_aniso_U_33
_atom_site_aniso_U_23
_atom_site_aniso_U_13
_atom_site_aniso_U_12
Ag1 0.0542(3) 0.0388(3) 0.0565(3) -0.0079(2) -0.0305(2) -0.0092(2)
Ag2 0.0435(3) 0.0386(3) 0.0609(3) -0.0043(2) -0.0278(2) -0.00296(19)
N1 0.042(3) 0.064(4) 0.097(4) -0.020(3) -0.029(3) 0.004(3)
N2 0.030(2) 0.032(2) 0.038(2) -0.0136(19) -0.0171(18) 0.0019(17)
N3 0.031(2) 0.036(2) 0.039(2) -0.0126(19) -0.0172(19) 0.0014(18)
N4 0.035(2) 0.031(2) 0.038(2) -0.0104(19) -0.0182(19) 0.0012(17)
N5 0.032(2) 0.034(2) 0.044(2) -0.012(2) -0.0171(19) 0.0018(18)
N6 0.095(5) 0.063(4) 0.078(4) -0.032(3) -0.047(3) 0.001(3)
N7 0.038(3) 0.052(3) 0.088(4) -0.022(3) -0.029(3) 0.005(2)
N8 0.067(4) 0.073(4) 0.079(4) -0.038(3) -0.040(3) -0.003(3)
C1 0.040(3) 0.052(4) 0.057(4) -0.020(3) -0.016(3) -0.011(3)
C2 0.029(3) 0.040(3) 0.043(3) -0.012(2) -0.008(2) 0.002(2)
C3 0.035(3) 0.051(3) 0.062(4) -0.022(3) -0.017(3) -0.005(3)
C4 0.050(4) 0.032(3) 0.061(3) -0.015(3) -0.022(3) -0.006(2)
C5 0.036(3) 0.032(3) 0.047(3) -0.008(2) -0.011(2) 0.001(2)
C6 0.025(3) 0.037(3) 0.033(3) -0.011(2) -0.007(2) -0.002(2)
C7 0.035(3) 0.037(3) 0.041(3) -0.017(2) -0.011(2) -0.004(2)
C8 0.028(3) 0.039(3) 0.033(3) -0.015(2) -0.009(2) 0.001(2)
C9 0.031(3) 0.033(3) 0.034(3) -0.013(2) -0.011(2) 0.000(2)
C10 0.032(3) 0.037(3) 0.029(2) -0.007(2) -0.012(2) -0.002(2)
C11 0.049(3) 0.034(3) 0.048(3) -0.016(2) -0.024(3) 0.004(2)
C12 0.068(4) 0.040(3) 0.069(4) -0.022(3) -0.040(3) 0.020(3)
C13 0.056(4) 0.046(3) 0.049(3) -0.019(3) -0.032(3) 0.010(3)
C14 0.042(3) 0.044(3) 0.039(3) -0.017(2) -0.020(2) -0.002(2)
C15 0.046(3) 0.030(3) 0.039(3) -0.013(2) -0.017(2) 0.004(2)
C16 0.064(4) 0.048(3) 0.049(3) -0.020(3) -0.033(3) 0.006(3)
C17 0.033(3) 0.057(4) 0.062(4) -0.015(3) -0.016(3) -0.009(3)
C18 0.029(3) 0.047(3) 0.045(3) -0.014(3) -0.010(2) -0.001(2)
C19 0.032(3) 0.061(4) 0.073(4) -0.031(3) -0.019(3) -0.006(3)
C20 0.052(4) 0.046(3) 0.078(4) -0.035(3) -0.021(3) -0.003(3)
C21 0.037(3) 0.033(3) 0.061(3) -0.015(3) -0.018(3) 0.000(2)
C22 0.031(3) 0.033(3) 0.036(3) -0.009(2) -0.011(2) -0.007(2)
C23 0.035(3) 0.038(3) 0.044(3) -0.014(2) -0.015(2) -0.001(2)
C24 0.029(3) 0.032(3) 0.031(2) -0.012(2) -0.008(2) -0.002(2)
C25 0.034(3) 0.034(3) 0.030(2) -0.013(2) -0.013(2) 0.003(2)
C26 0.031(3) 0.035(3) 0.026(2) -0.006(2) -0.010(2) 0.000(2)
C27 0.040(3) 0.034(3) 0.038(3) -0.013(2) -0.015(2) 0.001(2)
C28 0.039(3) 0.044(3) 0.041(3) -0.019(2) -0.020(2) -0.002(2)
C29 0.047(3) 0.052(3) 0.047(3) -0.021(3) -0.025(3) 0.002(3)
C30 0.050(4) 0.047(3) 0.052(3) -0.016(3) -0.030(3) 0.011(3)
C31 0.059(4) 0.039(3) 0.059(4) -0.019(3) -0.031(3) 0.011(3)
C32 0.044(3) 0.037(3) 0.051(3) -0.018(3) -0.022(3) 0.002(2)
C44 0.050(4) 0.071(5) 0.059(4) -0.029(4) -0.014(3) 0.006(3)
C52 0.061(5) 0.086(5) 0.069(5) -0.045(4) -0.006(4) 0.008(4)
O1 0.0304(18) 0.0295(18) 0.0395(18) -0.0077(15) -0.0151(15) -0.0009(14)
O2 0.0306(18) 0.0314(18) 0.0377(18) -0.0104(15) -0.0170(15) 0.0002(14)
O3 0.112(5) 0.115(5) 0.104(4) 0.000(4) -0.069(4) 0.006(4)
O4 0.167(7) 0.097(5) 0.207(7) -0.101(5) 0.029(6) 0.013(5)
O5 0.059(3) 0.092(4) 0.101(4) -0.037(3) -0.013(3) -0.003(3)
O6 0.085(5) 0.322(12) 0.201(7) -0.208(8) 0.055(5) -0.077(6)
O7 0.132(5) 0.071(3) 0.066(3) -0.030(3) -0.046(3) 0.011(3)
O8 0.141(6) 0.059(3) 0.120(5) -0.032(3) -0.062(4) 0.015(3)
F1 0.136(5) 0.144(4) 0.079(3) -0.045(3) -0.050(3) -0.016(3)
F2 0.079(4) 0.213(6) 0.133(4) -0.104(4) 0.022(3) -0.070(4)
F3 0.202(7) 0.094(4) 0.269(8) -0.120(5) -0.141(6) 0.056(4)
F4 0.197(6) 0.144(5) 0.057(3) -0.030(3) -0.041(3) -0.002(4)
F5 0.121(4) 0.069(3) 0.093(3) -0.044(2) -0.013(3) 0.011(3)
F6 0.083(4) 0.151(5) 0.143(5) -0.056(4) 0.027(3) -0.025(3)
S1 0.0493(10) 0.0741(12) 0.0601(10) -0.0291(9) -0.0092(8) -0.0095(8)
S2 0.0674(12) 0.0577(10) 0.0745(11) -0.0303(9) -0.0230(9) 0.0194(9)

loop_
_atom_type_symbol
_atom_type_description
_atom_type_scat_dispersion_real
_atom_type_scat_dispersion_imag
_atom_type_scat_source
C C 0.0033 0.0016 'International Tables Vol C Tables 4.2.6.8 and 6.1.1.4'
H H 0.0000 0.0000 'International Tables Vol C Tables 4.2.6.8 and 6.1.1.4'
N N 0.0061 0.0033 'International Tables Vol C Tables 4.2.6.8 and 6.1.1.4'
O O 0.0106 0.0060 'International Tables Vol C Tables 4.2.6.8 and 6.1.1.4'
F F 0.0171 0.0103 'International Tables Vol C Tables 4.2.6.8 and 6.1.1.4'
S S 0.1246 0.1234 'International Tables Vol C Tables 4.2.6.8 and 6.1.1.4'
Ag Ag -0.8971 1.1015 'International Tables Vol C Tables 4.2.6.8 and 6.1.1.4'

loop_
_geom_angle_atom_site_label_1
_geom_angle_atom_site_label_2
_geom_angle_atom_site_label_3
_geom_angle
_geom_angle_site_symmetry_1
_geom_angle_site_symmetry_3
_geom_angle_publ_flag
N2 Ag1 N8 127.09(17) . 2_656 ?
N2 Ag1 N5 120.01(13) . . ?
N8 Ag1 N5 102.25(17) 2_656 . ?
N2 Ag1 N1 100.92(16) . 1_655 ?
N8 Ag1 N1 93.1(2) 2_656 1_655 ?
N5 Ag1 N1 108.89(17) . 1_655 ?
N3 Ag2 N7 123.31(17) . 1_455 ?
N3 Ag2 N4 120.91(14) . . ?
N7 Ag2 N4 108.57(16) 1_455 . ?
N3 Ag2 N6 96.53(16) . 2 ?
N7 Ag2 N6 96.46(19) 1_455 2 ?
N4 Ag2 N6 104.27(17) . 2 ?
C17 N1 Ag1 161.3(5) . 1_455 ?
C25 N2 N3 106.1(4) . . ?
C25 N2 Ag1 133.4(3) . . ?
N3 N2 Ag1 118.8(3) . . ?
C24 N3 N2 106.8(4) . . ?
C24 N3 Ag2 131.2(3) . . ?
N2 N3 Ag2 120.1(3) . . ?
C9 N4 N5 106.0(4) . . ?
C9 N4 Ag2 127.5(3) . . ?
N5 N4 Ag2 119.0(3) . . ?
C8 N5 N4 106.6(4) . . ?
C8 N5 Ag1 130.0(3) . . ?
N4 N5 Ag1 118.3(3) . . ?
C16 N6 Ag2 154.4(5) . 2 ?
C1 N7 Ag2 164.5(5) . 1_655 ?
C29 N8 Ag1 168.3(5) . 2_656 ?
N7 C1 C2 178.4(6) . . ?
C7 C2 C3 120.2(5) . . ?
C7 C2 C1 118.7(5) . . ?
C3 C2 C1 121.1(5) . . ?
C4 C3 C2 119.6(5) . . ?
C4 C3 H3 120.2 . . ?
C2 C3 H3 120.2 . . ?
C3 C4 C5 120.3(5) . . ?
C3 C4 H4 119.9 . . ?
C5 C4 H4 119.9 . . ?
C6 C5 C4 119.7(5) . . ?
C6 C5 H5 120.1 . . ?
C4 C5 H5 120.1 . . ?
C7 C6 C5 120.0(4) . . ?
C7 C6 C8 117.0(4) . . ?
C5 C6 C8 122.9(5) . . ?
C2 C7 C6 120.3(5) . . ?
C2 C7 H7 119.9 . . ?
C6 C7 H7 119.9 . . ?
N5 C8 O1 112.5(4) . . ?
N5 C8 C6 126.4(4) . . ?
O1 C8 C6 121.1(4) . . ?
N4 C9 O1 112.2(4) . . ?
N4 C9 C10 125.9(4) . . ?
O1 C9 C10 121.8(4) . . ?
C11 C10 C15 119.1(4) . . ?
C11 C10 C9 122.9(4) . . ?
C15 C10 C9 118.0(4) . . ?
C12 C11 C10 120.9(5) . . ?
C12 C11 H11 119.6 . . ?
C10 C11 H11 119.6 . . ?
C11 C12 C13 120.0(5) . . ?
C11 C12 H12 120.0 . . ?
C13 C12 H12 120.0 . . ?
C14 C13 C12 118.9(5) . . ?
C14 C13 H13 120.5 . . ?
C12 C13 H13 120.5 . . ?
C15 C14 C13 121.4(5) . . ?
C15 C14 C16 117.3(5) . . ?
C13 C14 C16 121.3(5) . . ?
C14 C15 C10 119.7(5) . . ?
C14 C15 H15 120.2 . . ?
C10 C15 H15 120.2 . . ?
N6 C16 C14 176.0(7) . . ?
N1 C17 C18 179.1(7) . . ?
C19 C18 C23 121.6(5) . . ?
C19 C18 C17 120.5(5) . . ?
C23 C18 C17 117.9(5) . . ?
C18 C19 C20 118.9(5) . . ?
C18 C19 H19 120.5 . . ?
C20 C19 H19 120.5 . . ?
C19 C20 C21 120.6(5) . . ?
C19 C20 H20 119.7 . . ?
C21 C20 H20 119.7 . . ?
C20 C21 C22 119.7(5) . . ?
C20 C21 H21 120.1 . . ?
C22 C21 H21 120.1 . . ?
C23 C22 C21 120.1(4) . . ?
C23 C22 C24 118.6(4) . . ?
C21 C22 C24 121.4(4) . . ?
C22 C23 C18 119.1(5) . . ?
C22 C23 H23 120.5 . . ?
C18 C23 H23 120.5 . . ?
N3 C24 O2 111.8(4) . . ?
N3 C24 C22 126.8(4) . . ?
O2 C24 C22 121.4(4) . . ?
N2 C25 O2 112.4(4) . . ?
N2 C25 C26 127.9(4) . . ?
O2 C25 C26 119.7(4) . . ?
C32 C26 C27 120.4(5) . . ?
C32 C26 C25 121.6(4) . . ?
C27 C26 C25 118.0(4) . . ?
C28 C27 C26 118.7(5) . . ?
C28 C27 H27 120.6 . . ?
C26 C27 H27 120.6 . . ?
C27 C28 C30 121.3(4) . . ?
C27 C28 C29 118.4(5) . . ?
C30 C28 C29 120.3(5) . . ?
N8 C29 C28 179.3(6) . . ?
C31 C30 C28 118.6(5) . . ?
C31 C30 H30 120.7 . . ?
C28 C30 H30 120.7 . . ?
C32 C31 C30 120.0(5) . . ?
C32 C31 H31 120.0 . . ?
C30 C31 H31 120.0 . . ?
C26 C32 C31 121.0(5) . . ?
C26 C32 H32 119.5 . . ?
C31 C32 H32 119.5 . . ?
F3 C44 F2 110.0(7) . . ?
F3 C44 F1 105.0(6) . . ?
F2 C44 F1 104.9(6) . . ?
F3 C44 S1 112.7(5) . . ?
F2 C44 S1 112.0(5) . . ?
F1 C44 S1 111.9(5) . . ?
F5 C52 F4 105.3(6) . . ?
F5 C52 F6 106.2(6) . . ?
F4 C52 F6 103.8(6) . . ?
F5 C52 S2 114.2(5) . . ?
F4 C52 S2 113.3(5) . . ?
F6 C52 S2 113.3(6) . . ?
C9 O1 C8 102.6(4) . . ?
C25 O2 C24 102.8(3) . . ?
H1O9 O9 H2O9 101(2) . . ?
O6 S1 O7 119.6(5) . . ?
O6 S1 O8 113.7(5) . . ?
O7 S1 O8 109.8(3) . . ?
O6 S1 C44 105.6(4) . . ?
O7 S1 C44 102.3(3) . . ?
O8 S1 C44 103.9(3) . . ?
O4 S2 O5 114.4(4) . . ?
O4 S2 O3 120.0(5) . . ?
O5 S2 O3 110.7(4) . . ?
O4 S2 C52 103.7(4) . . ?
O5 S2 C52 102.7(3) . . ?
O3 S2 C52 102.7(4) . . ?

loop_
_geom_bond_atom_site_label_1
_geom_bond_atom_site_label_2
_geom_bond_distance
_geom_bond_site_symmetry_2
_geom_bond_publ_flag
Ag1 N2 2.275(4) . ?
Ag1 N8 2.288(5) 2_656 ?
Ag1 N5 2.328(4) . ?
Ag1 N1 2.421(6) 1_655 ?
Ag2 N3 2.240(4) . ?
Ag2 N7 2.259(5) 1_455 ?
Ag2 N4 2.293(4) . ?
Ag2 N6 2.447(5) 2 ?
N1 C17 1.137(7) . ?
N1 Ag1 2.421(6) 1_455 ?
N2 C25 1.286(6) . ?
N2 N3 1.396(5) . ?
N3 C24 1.285(6) . ?
N4 C9 1.295(6) . ?
N4 N5 1.398(5) . ?
N5 C8 1.277(6) . ?
N6 C16 1.123(7) . ?
N6 Ag2 2.447(5) 2 ?
N7 C1 1.124(7) . ?
N7 Ag2 2.259(5) 1_655 ?
N8 C29 1.121(6) . ?
N8 Ag1 2.288(5) 2_656 ?
C1 C2 1.441(8) . ?
C2 C7 1.375(7) . ?
C2 C3 1.395(7) . ?
C3 C4 1.367(8) . ?
C3 H3 0.9300 . ?
C4 C5 1.395(7) . ?
C4 H4 0.9300 . ?
C5 C6 1.382(7) . ?
C5 H5 0.9300 . ?
C6 C7 1.376(7) . ?
C6 C8 1.465(6) . ?
C7 H7 0.9300 . ?
C8 O1 1.363(5) . ?
C9 O1 1.355(5) . ?
C9 C10 1.448(6) . ?
C10 C11 1.381(7) . ?
C10 C15 1.392(6) . ?
C11 C12 1.372(7) . ?
C11 H11 0.9300 . ?
C12 C13 1.392(8) . ?
C12 H12 0.9300 . ?
C13 C14 1.372(7) . ?
C13 H13 0.9300 . ?
C14 C15 1.371(7) . ?
C14 C16 1.451(7) . ?
C15 H15 0.9300 . ?
C17 C18 1.433(8) . ?
C18 C19 1.371(8) . ?
C18 C23 1.384(7) . ?
C19 C20 1.381(8) . ?
C19 H19 0.9300 . ?
C20 C21 1.383(7) . ?
C20 H20 0.9300 . ?
C21 C22 1.387(7) . ?
C21 H21 0.9300 . ?
C22 C23 1.379(7) . ?
C22 C24 1.456(6) . ?
C23 H23 0.9300 . ?
C24 O2 1.364(5) . ?
C25 O2 1.354(5) . ?
C25 C26 1.463(6) . ?
C26 C32 1.368(7) . ?
C26 C27 1.389(6) . ?
C27 C28 1.379(7) . ?
C27 H27 0.9300 . ?
C28 C30 1.395(7) . ?
C28 C29 1.443(7) . ?
C30 C31 1.391(7) . ?
C30 H30 0.9300 . ?
C31 C32 1.371(7) . ?
C31 H31 0.9300 . ?
C32 H32 0.9300 . ?
C44 F3 1.266(8) . ?
C44 F2 1.284(7) . ?
C44 F1 1.327(7) . ?
C44 S1 1.789(7) . ?
C52 F5 1.309(7) . ?
C52 F4 1.330(8) . ?
C52 F6 1.331(8) . ?
C52 S2 1.767(8) . ?
O3 S2 1.433(6) . ?
O4 S2 1.383(6) . ?
O5 S2 1.427(5) . ?
O6 S1 1.369(6) . ?
O7 S1 1.436(5) . ?
O8 S1 1.450(6) . ?
O9 H1O9 0.874(10) . ?
O9 H2O9 0.857(10) . ?

loop_
_geom_hbond_atom_site_label_D
_geom_hbond_atom_site_label_H
_geom_hbond_atom_site_label_A
_geom_hbond_distance_DH
_geom_hbond_distance_HA
_geom_hbond_distance_DA
_geom_hbond_angle_DHA
_geom_hbond_site_symmetry_A
O9 H1O9 O8 0.874(10) 2.405(16) 3.254(8) 164(3) .

loop_
_geom_torsion_atom_site_label_1
_geom_torsion_atom_site_label_2
_geom_torsion_atom_site_label_3
_geom_torsion_atom_site_label_4
_geom_torsion
_geom_torsion_site_symmetry_1
_geom_torsion_site_symmetry_2
_geom_torsion_site_symmetry_3
_geom_torsion_site_symmetry_4
_geom_torsion_publ_flag
N8 Ag1 N2 C25 -72.9(5) 2_656 . . . ?
N5 Ag1 N2 C25 149.1(4) . . . . ?
N1 Ag1 N2 C25 29.6(5) 1_655 . . . ?
N8 Ag1 N2 N3 124.1(3) 2_656 . . . ?
N5 Ag1 N2 N3 -14.0(4) . . . . ?
N1 Ag1 N2 N3 -133.5(3) 1_655 . . . ?
C25 N2 N3 C24 0.1(5) . . . . ?
Ag1 N2 N3 C24 167.4(3) . . . . ?
C25 N2 N3 Ag2 -165.6(3) . . . . ?
Ag1 N2 N3 Ag2 1.6(4) . . . . ?
N7 Ag2 N3 C24 64.6(5) 1_455 . . . ?
N4 Ag2 N3 C24 -148.5(4) . . . . ?
N6 Ag2 N3 C24 -37.6(5) 2 . . . ?
N7 Ag2 N3 N2 -133.7(3) 1_455 . . . ?
N4 Ag2 N3 N2 13.2(4) . . . . ?
N6 Ag2 N3 N2 124.2(3) 2 . . . ?
N3 Ag2 N4 C9 -162.3(4) . . . . ?
N7 Ag2 N4 C9 -11.1(4) 1_455 . . . ?
N6 Ag2 N4 C9 90.9(4) 2 . . . ?
N3 Ag2 N4 N5 -16.9(4) . . . . ?
N7 Ag2 N4 N5 134.3(3) 1_455 . . . ?
N6 Ag2 N4 N5 -123.7(3) 2 . . . ?
C9 N4 N5 C8 -0.8(5) . . . . ?
Ag2 N4 N5 C8 -152.9(3) . . . . ?
C9 N4 N5 Ag1 156.4(3) . . . . ?
Ag2 N4 N5 Ag1 4.3(4) . . . . ?
N2 Ag1 N5 C8 161.1(4) . . . . ?
N8 Ag1 N5 C8 14.2(5) 2_656 . . . ?
N1 Ag1 N5 C8 -83.5(5) 1_655 . . . ?
N2 Ag1 N5 N4 10.2(4) . . . . ?
N8 Ag1 N5 N4 -136.8(3) 2_656 . . . ?
N1 Ag1 N5 N4 125.6(3) 1_655 . . . ?
Ag2 N7 C1 C2 121(25) 1_655 . . . ?
N7 C1 C2 C7 19(26) . . . . ?
N7 C1 C2 C3 -162(25) . . . . ?
C7 C2 C3 C4 -0.9(8) . . . . ?
C1 C2 C3 C4 -179.9(5) . . . . ?
C2 C3 C4 C5 0.1(9) . . . . ?
C3 C4 C5 C6 0.9(8) . . . . ?
C4 C5 C6 C7 -1.2(8) . . . . ?
C4 C5 C6 C8 174.4(5) . . . . ?
C3 C2 C7 C6 0.6(8) . . . . ?
C1 C2 C7 C6 179.6(5) . . . . ?
C5 C6 C7 C2 0.4(7) . . . . ?
C8 C6 C7 C2 -175.5(4) . . . . ?
N4 N5 C8 O1 1.5(5) . . . . ?
Ag1 N5 C8 O1 -152.0(3) . . . . ?
N4 N5 C8 C6 -178.1(5) . . . . ?
Ag1 N5 C8 C6 28.4(7) . . . . ?
C7 C6 C8 N5 31.9(7) . . . . ?
C5 C6 C8 N5 -143.9(5) . . . . ?
C7 C6 C8 O1 -147.7(5) . . . . ?
C5 C6 C8 O1 36.6(7) . . . . ?
N5 N4 C9 O1 -0.3(5) . . . . ?
Ag2 N4 C9 O1 148.6(3) . . . . ?
N5 N4 C9 C10 179.1(4) . . . . ?
Ag2 N4 C9 C10 -32.0(7) . . . . ?
N4 C9 C10 C11 151.2(5) . . . . ?
O1 C9 C10 C11 -29.6(7) . . . . ?
N4 C9 C10 C15 -26.1(7) . . . . ?
O1 C9 C10 C15 153.2(5) . . . . ?
C15 C10 C11 C12 1.2(8) . . . . ?
C9 C10 C11 C12 -176.0(5) . . . . ?
C10 C11 C12 C13 0.8(9) . . . . ?
C11 C12 C13 C14 -1.7(9) . . . . ?
C12 C13 C14 C15 0.5(9) . . . . ?
C12 C13 C14 C16 -178.9(6) . . . . ?
C13 C14 C15 C10 1.5(8) . . . . ?
C16 C14 C15 C10 -179.0(5) . . . . ?
C11 C10 C15 C14 -2.4(8) . . . . ?
C9 C10 C15 C14 175.0(5) . . . . ?
Ag2 N6 C16 C14 -93(10) 2 . . . ?
C15 C14 C16 N6 -10(10) . . . . ?
C13 C14 C16 N6 170(10) . . . . ?
Ag1 N1 C17 C18 -168(100) 1_455 . . . ?
N1 C17 C18 C19 -121(48) . . . . ?
N1 C17 C18 C23 59(49) . . . . ?
C23 C18 C19 C20 -0.3(9) . . . . ?
C17 C18 C19 C20 179.7(6) . . . . ?
C18 C19 C20 C21 -0.1(9) . . . . ?
C19 C20 C21 C22 -1.2(9) . . . . ?
C20 C21 C22 C23 2.7(8) . . . . ?
C20 C21 C22 C24 -175.8(5) . . . . ?
C21 C22 C23 C18 -3.1(8) . . . . ?
C24 C22 C23 C18 175.5(4) . . . . ?
C19 C18 C23 C22 1.9(8) . . . . ?
C17 C18 C23 C22 -178.2(5) . . . . ?
N2 N3 C24 O2 -0.8(5) . . . . ?
Ag2 N3 C24 O2 162.7(3) . . . . ?
N2 N3 C24 C22 179.4(5) . . . . ?
Ag2 N3 C24 C22 -17.1(8) . . . . ?
C23 C22 C24 N3 -33.0(7) . . . . ?
C21 C22 C24 N3 145.6(5) . . . . ?
C23 C22 C24 O2 147.2(5) . . . . ?
C21 C22 C24 O2 -34.2(7) . . . . ?
N3 N2 C25 O2 0.7(5) . . . . ?
Ag1 N2 C25 O2 -163.9(3) . . . . ?
N3 N2 C25 C26 -178.4(5) . . . . ?
Ag1 N2 C25 C26 17.0(8) . . . . ?
N2 C25 C26 C32 -153.7(5) . . . . ?
O2 C25 C26 C32 27.3(7) . . . . ?
N2 C25 C26 C27 26.4(8) . . . . ?
O2 C25 C26 C27 -152.7(4) . . . . ?
C32 C26 C27 C28 0.8(7) . . . . ?
C25 C26 C27 C28 -179.2(4) . . . . ?
C26 C27 C28 C30 -0.9(8) . . . . ?
C26 C27 C28 C29 179.9(5) . . . . ?
Ag1 N8 C29 C28 121(58) 2_656 . . . ?
C27 C28 C29 N8 -21(60) . . . . ?
C30 C28 C29 N8 160(59) . . . . ?
C27 C28 C30 C31 -0.2(9) . . . . ?
C29 C28 C30 C31 179.0(5) . . . . ?
C28 C30 C31 C32 1.4(9) . . . . ?
C27 C26 C32 C31 0.3(8) . . . . ?
C25 C26 C32 C31 -179.6(5) . . . . ?
C30 C31 C32 C26 -1.5(9) . . . . ?
N4 C9 O1 C8 1.1(5) . . . . ?
C10 C9 O1 C8 -178.2(4) . . . . ?
N5 C8 O1 C9 -1.7(5) . . . . ?
C6 C8 O1 C9 178.0(4) . . . . ?
N2 C25 O2 C24 -1.1(5) . . . . ?
C26 C25 O2 C24 178.0(4) . . . . ?
N3 C24 O2 C25 1.2(5) . . . . ?
C22 C24 O2 C25 -179.0(4) . . . . ?
F3 C44 S1 O6 -55.7(8) . . . . ?
F2 C44 S1 O6 179.7(7) . . . . ?
F1 C44 S1 O6 62.3(7) . . . . ?
F3 C44 S1 O7 70.2(6) . . . . ?
F2 C44 S1 O7 -54.5(6) . . . . ?
F1 C44 S1 O7 -171.9(5) . . . . ?
F3 C44 S1 O8 -175.6(6) . . . . ?
F2 C44 S1 O8 59.8(6) . . . . ?
F1 C44 S1 O8 -57.6(6) . . . . ?
F5 C52 S2 O4 173.7(6) . . . . ?
F4 C52 S2 O4 53.2(7) . . . . ?
F6 C52 S2 O4 -64.6(7) . . . . ?
F5 C52 S2 O5 54.3(6) . . . . ?
F4 C52 S2 O5 -66.1(6) . . . . ?
F6 C52 S2 O5 176.0(5) . . . . ?
F5 C52 S2 O3 -60.6(6) . . . . ?
F4 C52 S2 O3 178.9(6) . . . . ?
F6 C52 S2 O3 61.0(6) . . . . ?
